data_4309375
loop_
_publ_author_name
'Andrew J. Mountford'
'Simon J. Lancaster'
'Simon J. Coles'
'Peter N. Horton'
'David L. Hughes'
'Michael B. Hursthouse'
'Mark E. Light'

_publ_section_title
;
Intra- and Intermolecular N-H...F-C Hydrogen-Bonding Interactions in
Amine Adducts of Tris(pentafluorophenyl)borane and -alane
;
_journal_name_full 'Inorganic Chemistry'
_journal_page_first 5921
_journal_page_last 5933
_journal_paper_doi 10.1021/ic050663n
_journal_volume 44
_journal_year 2005
_chemical_formula_moiety 'C26 H11 Al F15 N'
_chemical_formula_structural (C6F5)3Al-NH2CHMePh
_chemical_formula_sum 'C26 H11 Al F15 N'
_chemical_formula_weight 649.34
_chemical_name_common 'Compound 2d'
_space_group_IT_number 2
_symmetry_cell_setting triclinic
_symmetry_space_group_name_Hall '-P 1'
_symmetry_space_group_name_H-M 'P -1'
_atom_sites_solution_hydrogens geom
_atom_sites_solution_primary direct
_atom_sites_solution_secondary difmap
_audit_creation_method SHELXL-97
_cell_angle_alpha 87.946(2)
_cell_angle_beta 85.528(2)
_cell_angle_gamma 87.136(2)
_cell_formula_units_Z 2
_cell_length_a 7.9878(3)
_cell_length_b 11.9032(5)
_cell_length_c 12.8855(4)
_cell_measurement_reflns_used 5107
_cell_measurement_temperature 120(2)
_cell_measurement_theta_max 27.485
_cell_measurement_theta_min 2.910
_cell_volume 1219.27(8)
_computing_cell_refinement ' DENZO (Otwinowski & Minor, 1997) and COLLECT (Hooft, 1998)'
_computing_data_collection ' DENZO (Otwinowski and Minor, 1997)'
_computing_data_reduction ' DENZO (Otwinowski & Minor, 1997) and COLLECT (Hooft, 1998)'
_computing_molecular_graphics 'PLATON (Spek, 1990)'
_computing_structure_refinement 'SHELXL-97 (Sheldrick, 1997b)'
_computing_structure_solution 'SHELXS-97 (Sheldrick, 1997a)'
_diffrn_ambient_temperature 120(2)
_diffrn_detector_area_resol_mean 9.091
_diffrn_measured_fraction_theta_full 0.988
_diffrn_measured_fraction_theta_max 0.988
_diffrn_measurement_device_type 'Nonius KappaCCD Area Detector'
_diffrn_measurement_method '\f and \w scans to fill Ewald Sphere'
_diffrn_radiation_monochromator graphite
_diffrn_radiation_source 'Nonius FR591 rotating anode'
_diffrn_radiation_type MoK\a
_diffrn_radiation_wavelength 0.71073
_diffrn_reflns_av_R_equivalents 0.0554
_diffrn_reflns_av_sigmaI/netI 0.0553
_diffrn_reflns_limit_h_max 10
_diffrn_reflns_limit_h_min -10
_diffrn_reflns_limit_k_max 15
_diffrn_reflns_limit_k_min -15
_diffrn_reflns_limit_l_max 16
_diffrn_reflns_limit_l_min -16
_diffrn_reflns_number 20668
_diffrn_reflns_theta_full 27.50
_diffrn_reflns_theta_max 27.50
_diffrn_reflns_theta_min 3.01
_exptl_absorpt_coefficient_mu 0.218
_exptl_absorpt_correction_T_max 0.9786
_exptl_absorpt_correction_T_min 0.9537
_exptl_absorpt_correction_type multi-scan
_exptl_absorpt_process_details 'SORTAV Blessing (1997)'
_exptl_crystal_colour Colourless
_exptl_crystal_density_diffrn 1.769
_exptl_crystal_density_method 'not measured'
_exptl_crystal_description Slab
_exptl_crystal_F_000 644
_exptl_crystal_size_max 0.22
_exptl_crystal_size_mid 0.20
_exptl_crystal_size_min 0.10
_refine_diff_density_max 0.740
_refine_diff_density_min -0.256
_refine_diff_density_rms 0.070
_refine_ls_extinction_coef 0.0132(14)
_refine_ls_extinction_expression Fc^*^=kFc[1+0.001xFc^2^\l^3^/sin(2\q)]^-1/4^
_refine_ls_extinction_method SHELXL
_refine_ls_goodness_of_fit_ref 1.050
_refine_ls_hydrogen_treatment constr
_refine_ls_matrix_type full
_refine_ls_number_parameters 390
_refine_ls_number_reflns 5544
_refine_ls_number_restraints 0
_refine_ls_restrained_S_all 1.050
_refine_ls_R_factor_all 0.0876
_refine_ls_R_factor_gt 0.0524
_refine_ls_shift/su_max 0.000
_refine_ls_shift/su_mean 0.000
_refine_ls_structure_factor_coef Fsqd
_refine_ls_weighting_details 'calc w=1/[\s^2^(Fo^2^)+(0.0395P)^2^+1.5684P] where P=(Fo^2^+2Fc^2^)/3'
_refine_ls_weighting_scheme calc
_refine_ls_wR_factor_gt 0.1150
_refine_ls_wR_factor_ref 0.1280
_reflns_number_gt 3831
_reflns_number_total 5544
_reflns_threshold_expression >2sigma(I)
_cod_data_source_file ic050663nsi20050429_025944_10.cif
_cod_data_source_block 03src0300
_cod_depositor_comments
;
The following automatic conversions were performed:
'_symmetry_cell_setting' value 'Triclinic' changed to 'triclinic'
according to '/home/saulius/struct/CIF-dictionaries/cif_core.dic'
dictionary named 'cif_core.dic' version 2.4.1 from 2010-06-29.

Automatic conversion script
Id: cif_fix_enum 1527 2010-12-29 10:47:43Z saulius 
;
_cod_database_code 4309375

loop_
_symmetry_equiv_pos_as_xyz
'x, y, z'
'-x, -y, -z'

loop_
_atom_site_label
_atom_site_type_symbol
_atom_site_fract_x
_atom_site_fract_y
_atom_site_fract_z
_atom_site_U_iso_or_equiv
_atom_site_adp_type
_atom_site_occupancy
_atom_site_symmetry_multiplicity
_atom_site_calc_flag
_atom_site_refinement_flags
_atom_site_disorder_assembly
_atom_site_disorder_group
C1 C 0.5268(4) 0.3206(3) 0.9579(2) 0.0308(7) Uani 1 1 d . . .
H1A H 0.4885 0.2627 1.0092 0.046 Uiso 1 1 calc R . .
H1B H 0.5339 0.3919 0.9926 0.046 Uiso 1 1 calc R . .
H1C H 0.6378 0.2973 0.9259 0.046 Uiso 1 1 calc R . .
C2 C 0.4035(4) 0.3356(2) 0.8748(2) 0.0312(7) Uani 1 1 d . . .
H2 H 0.2933 0.3625 0.9097 0.037 Uiso 1 1 calc R . .
C3 C 0.4537(3) 0.4233(2) 0.7909(2) 0.0250(6) Uani 1 1 d . . .
C4 C 0.5668(4) 0.3999(3) 0.7078(2) 0.0364(7) Uani 1 1 d . . .
H4 H 0.6165 0.3259 0.7020 0.044 Uiso 1 1 calc R . .
C5 C 0.6100(5) 0.4801(3) 0.6331(3) 0.0487(9) Uani 1 1 d . . .
H5 H 0.6884 0.4619 0.5762 0.058 Uiso 1 1 calc R . .
C6 C 0.5390(5) 0.5866(3) 0.6411(3) 0.0549(10) Uani 1 1 d . . .
H6 H 0.5661 0.6416 0.5881 0.066 Uiso 1 1 calc R . .
C7 C 0.4288(5) 0.6159(3) 0.7248(3) 0.0552(10) Uani 1 1 d . . .
H7 H 0.3829 0.6908 0.7305 0.066 Uiso 1 1 calc R . .
C8 C 0.3850(4) 0.5318(3) 0.8025(3) 0.0398(8) Uani 1 1 d . . .
H8 H 0.3103 0.5498 0.8612 0.048 Uiso 1 1 calc R . .
C9 C 0.2636(3) 0.1682(2) 0.5960(2) 0.0224(6) Uani 1 1 d . . .
C10 C 0.1399(4) 0.1514(2) 0.5296(2) 0.0254(6) Uani 1 1 d . . .
C11 C 0.1712(4) 0.1210(2) 0.4282(2) 0.0290(6) Uani 1 1 d . . .
C12 C 0.3359(4) 0.1081(2) 0.3882(2) 0.0288(6) Uani 1 1 d . . .
C13 C 0.4639(4) 0.1230(2) 0.4501(2) 0.0263(6) Uani 1 1 d . . .
C14 C 0.4249(3) 0.1509(2) 0.5526(2) 0.0245(6) Uani 1 1 d . . .
C15 C 0.0585(3) 0.0894(2) 0.81042(19) 0.0216(6) Uani 1 1 d . . .
C16 C -0.1138(3) 0.0887(2) 0.8324(2) 0.0235(6) Uani 1 1 d . . .
C17 C -0.1950(3) 0.0011(2) 0.8834(2) 0.0247(6) Uani 1 1 d . . .
C18 C -0.1048(4) -0.0943(2) 0.9106(2) 0.0262(6) Uani 1 1 d . . .
C19 C 0.0658(4) -0.1014(2) 0.8879(2) 0.0261(6) Uani 1 1 d . . .
C20 C 0.1425(3) -0.0092(2) 0.8399(2) 0.0230(6) Uani 1 1 d . . .
C21 C 0.0680(3) 0.3670(2) 0.7430(2) 0.0230(6) Uani 1 1 d . . .
C22 C -0.0240(3) 0.4054(2) 0.8315(2) 0.0237(6) Uani 1 1 d . . .
C23 C -0.0954(4) 0.5126(2) 0.8407(2) 0.0276(6) Uani 1 1 d . . .
C24 C -0.0751(4) 0.5876(2) 0.7580(2) 0.0331(7) Uani 1 1 d . . .
C25 C 0.0156(4) 0.5549(2) 0.6681(2) 0.0344(7) Uani 1 1 d . . .
C26 C 0.0836(4) 0.4468(2) 0.6626(2) 0.0291(6) Uani 1 1 d . . .
N1 N 0.3761(3) 0.22511(19) 0.82643(17) 0.0269(5) Uani 1 1 d . . .
H1D H 0.3644 0.1717 0.8795 0.032 Uiso 1 1 calc R . .
H1E H 0.4726 0.2052 0.7863 0.032 Uiso 1 1 calc R . .
F10 F -0.0232(2) 0.16642(15) 0.56688(12) 0.0334(4) Uani 1 1 d . . .
F11 F 0.0455(2) 0.10418(16) 0.36786(13) 0.0406(5) Uani 1 1 d . . .
F12 F 0.3709(2) 0.08072(16) 0.28872(12) 0.0412(5) Uani 1 1 d . . .
F13 F 0.6246(2) 0.11082(15) 0.41073(13) 0.0364(4) Uani 1 1 d . . .
F14 F 0.5580(2) 0.15996(14) 0.61185(12) 0.0319(4) Uani 1 1 d . . .
F16 F -0.2117(2) 0.17878(13) 0.80128(13) 0.0320(4) Uani 1 1 d . . .
F17 F -0.3634(2) 0.00853(15) 0.90676(13) 0.0352(4) Uani 1 1 d . . .
F18 F -0.1839(2) -0.18064(14) 0.96005(13) 0.0370(4) Uani 1 1 d . . .
F19 F 0.1560(2) -0.19508(14) 0.91333(14) 0.0405(5) Uani 1 1 d . . .
F20 F 0.31251(19) -0.01832(14) 0.82245(13) 0.0322(4) Uani 1 1 d . . .
F22 F -0.0404(2) 0.33563(13) 0.91679(11) 0.0286(4) Uani 1 1 d . . .
F23 F -0.1826(2) 0.54423(15) 0.92921(13) 0.0381(4) Uani 1 1 d . . .
F24 F -0.1431(3) 0.69361(15) 0.76539(15) 0.0473(5) Uani 1 1 d . . .
F25 F 0.0400(3) 0.62981(16) 0.58834(15) 0.0538(6) Uani 1 1 d . . .
F26 F 0.1762(3) 0.42046(15) 0.57341(13) 0.0428(5) Uani 1 1 d . . .
Al1 Al 0.18372(10) 0.21483(7) 0.73889(6) 0.0210(2) Uani 1 1 d . . .

loop_
_atom_site_aniso_label
_atom_site_aniso_U_11
_atom_site_aniso_U_22
_atom_site_aniso_U_33
_atom_site_aniso_U_23
_atom_site_aniso_U_13
_atom_site_aniso_U_12
C1 0.0280(15) 0.0358(17) 0.0300(15) -0.0006(12) -0.0075(12) -0.0059(13)
C2 0.0346(17) 0.0303(16) 0.0301(15) -0.0028(12) -0.0072(13) -0.0052(13)
C3 0.0241(14) 0.0248(15) 0.0276(14) -0.0021(11) -0.0068(11) -0.0061(11)
C4 0.0406(18) 0.0347(18) 0.0351(17) -0.0059(13) 0.0000(14) -0.0132(14)
C5 0.063(2) 0.046(2) 0.0385(19) 0.0018(15) -0.0044(17) -0.0173(18)
C6 0.074(3) 0.041(2) 0.050(2) 0.0171(17) -0.013(2) -0.0094(19)
C7 0.064(3) 0.0233(18) 0.080(3) -0.0027(17) -0.015(2) -0.0072(17)
C8 0.0389(19) 0.0345(18) 0.049(2) -0.0138(15) -0.0154(15) -0.0007(14)
C9 0.0274(14) 0.0191(13) 0.0207(13) -0.0006(10) -0.0009(11) -0.0026(11)
C10 0.0267(15) 0.0244(15) 0.0247(14) -0.0012(11) 0.0004(11) -0.0015(12)
C11 0.0357(17) 0.0304(16) 0.0221(14) -0.0041(11) -0.0065(12) -0.0043(13)
C12 0.0421(17) 0.0253(15) 0.0184(13) -0.0041(11) 0.0028(12) -0.0008(13)
C13 0.0294(15) 0.0234(14) 0.0244(14) -0.0018(11) 0.0081(12) -0.0003(12)
C14 0.0269(15) 0.0228(14) 0.0243(14) -0.0009(11) -0.0037(11) -0.0036(11)
C15 0.0235(14) 0.0235(14) 0.0180(12) -0.0033(10) -0.0001(10) -0.0035(11)
C16 0.0253(14) 0.0249(14) 0.0204(13) -0.0052(10) -0.0014(11) -0.0002(11)
C17 0.0220(14) 0.0327(16) 0.0199(13) -0.0070(11) 0.0029(11) -0.0101(12)
C18 0.0332(16) 0.0285(15) 0.0176(13) 0.0001(11) 0.0015(11) -0.0136(12)
C19 0.0340(16) 0.0225(14) 0.0221(13) 0.0026(11) -0.0050(12) -0.0034(12)
C20 0.0212(14) 0.0270(15) 0.0207(13) -0.0026(11) 0.0004(10) -0.0040(11)
C21 0.0243(14) 0.0237(14) 0.0215(13) -0.0012(10) -0.0021(11) -0.0058(11)
C22 0.0241(14) 0.0255(15) 0.0219(13) 0.0002(11) -0.0020(11) -0.0057(11)
C23 0.0261(15) 0.0273(15) 0.0300(15) -0.0080(12) -0.0015(12) -0.0031(12)
C24 0.0381(17) 0.0219(15) 0.0399(17) -0.0034(12) -0.0093(14) 0.0046(13)
C25 0.0488(19) 0.0254(16) 0.0297(16) 0.0062(12) -0.0098(14) -0.0042(14)
C26 0.0371(17) 0.0277(16) 0.0223(14) -0.0006(11) 0.0008(12) -0.0036(13)
N1 0.0338(14) 0.0244(12) 0.0230(12) 0.0019(9) -0.0035(10) -0.0066(10)
F10 0.0253(9) 0.0453(10) 0.0295(9) -0.0030(7) -0.0004(7) -0.0019(7)
F11 0.0420(11) 0.0533(12) 0.0288(9) -0.0083(8) -0.0114(8) -0.0063(9)
F12 0.0525(12) 0.0513(11) 0.0197(8) -0.0115(8) 0.0019(8) -0.0002(9)
F13 0.0333(10) 0.0419(10) 0.0323(9) -0.0066(7) 0.0099(8) 0.0001(8)
F14 0.0248(9) 0.0426(10) 0.0288(9) -0.0081(7) -0.0023(7) -0.0015(7)
F16 0.0260(9) 0.0281(9) 0.0416(10) -0.0018(7) -0.0023(7) 0.0017(7)
F17 0.0212(9) 0.0448(11) 0.0397(10) -0.0099(8) 0.0068(7) -0.0100(7)
F18 0.0446(11) 0.0347(10) 0.0319(9) 0.0056(7) 0.0037(8) -0.0200(8)
F19 0.0418(11) 0.0288(10) 0.0502(11) 0.0132(8) -0.0052(9) -0.0008(8)
F20 0.0215(8) 0.0304(9) 0.0441(10) 0.0022(7) -0.0008(7) -0.0013(7)
F22 0.0345(9) 0.0297(9) 0.0207(8) 0.0004(6) 0.0051(7) -0.0047(7)
F23 0.0384(10) 0.0359(10) 0.0390(10) -0.0137(8) 0.0078(8) 0.0014(8)
F24 0.0617(13) 0.0256(10) 0.0545(12) -0.0050(8) -0.0105(10) 0.0109(9)
F25 0.0900(16) 0.0308(10) 0.0393(11) 0.0134(8) -0.0056(10) 0.0018(10)
F26 0.0670(13) 0.0338(10) 0.0244(9) 0.0039(7) 0.0134(8) -0.0015(9)
Al1 0.0232(4) 0.0219(4) 0.0180(4) -0.0010(3) 0.0005(3) -0.0039(3)

loop_
_atom_type_symbol
_atom_type_description
_atom_type_scat_dispersion_real
_atom_type_scat_dispersion_imag
_atom_type_scat_source
C C 0.0033 0.0016 'International Tables Vol C Tables 4.2.6.8 and 6.1.1.4'
H H 0.0000 0.0000 'International Tables Vol C Tables 4.2.6.8 and 6.1.1.4'
N N 0.0061 0.0033 'International Tables Vol C Tables 4.2.6.8 and 6.1.1.4'
F F 0.0171 0.0103 'International Tables Vol C Tables 4.2.6.8 and 6.1.1.4'
Al Al 0.0645 0.0514 'International Tables Vol C Tables 4.2.6.8 and 6.1.1.4'

loop_
_geom_angle_atom_site_label_1
_geom_angle_atom_site_label_2
_geom_angle_atom_site_label_3
_geom_angle
_geom_angle_site_symmetry_1
_geom_angle_site_symmetry_3
_geom_angle_publ_flag
C2 C1 H1A 109.5 . . ?
C2 C1 H1B 109.5 . . ?
H1A C1 H1B 109.5 . . ?
C2 C1 H1C 109.5 . . ?
H1A C1 H1C 109.5 . . ?
H1B C1 H1C 109.5 . . ?
N1 C2 C1 111.2(2) . . ?
N1 C2 C3 110.4(2) . . ?
C1 C2 C3 113.2(2) . . ?
N1 C2 H2 107.3 . . ?
C1 C2 H2 107.3 . . ?
C3 C2 H2 107.3 . . ?
C4 C3 C8 119.8(3) . . ?
C4 C3 C2 122.8(3) . . ?
C8 C3 C2 117.4(3) . . ?
C5 C4 C3 121.8(3) . . ?
C5 C4 H4 119.1 . . ?
C3 C4 H4 119.1 . . ?
C6 C5 C4 119.3(4) . . ?
C6 C5 H5 120.4 . . ?
C4 C5 H5 120.4 . . ?
C5 C6 C7 121.4(3) . . ?
C5 C6 H6 119.3 . . ?
C7 C6 H6 119.3 . . ?
C6 C7 C8 118.9(3) . . ?
C6 C7 H7 120.6 . . ?
C8 C7 H7 120.6 . . ?
C3 C8 C7 118.7(3) . . ?
C3 C8 H8 120.6 . . ?
C7 C8 H8 120.6 . . ?
C14 C9 C10 114.6(2) . . ?
C14 C9 Al1 129.4(2) . . ?
C10 C9 Al1 116.0(2) . . ?
F10 C10 C11 117.7(2) . . ?
F10 C10 C9 118.2(2) . . ?
C11 C10 C9 124.1(3) . . ?
F11 C11 C10 121.5(3) . . ?
F11 C11 C12 120.0(2) . . ?
C10 C11 C12 118.5(3) . . ?
F12 C12 C13 119.9(3) . . ?
F12 C12 C11 120.1(3) . . ?
C13 C12 C11 120.1(2) . . ?
F13 C13 C12 119.9(2) . . ?
F13 C13 C14 121.2(3) . . ?
C12 C13 C14 118.9(3) . . ?
F14 C14 C9 120.1(2) . . ?
F14 C14 C13 116.2(2) . . ?
C9 C14 C13 123.7(3) . . ?
C20 C15 C16 113.6(2) . . ?
C20 C15 Al1 120.6(2) . . ?
C16 C15 Al1 125.8(2) . . ?
F16 C16 C17 116.9(2) . . ?
F16 C16 C15 119.2(2) . . ?
C17 C16 C15 123.9(3) . . ?
F17 C17 C18 119.7(2) . . ?
F17 C17 C16 120.7(3) . . ?
C18 C17 C16 119.6(2) . . ?
F18 C18 C17 119.8(2) . . ?
F18 C18 C19 120.4(3) . . ?
C17 C18 C19 119.7(2) . . ?
F19 C19 C18 120.4(2) . . ?
F19 C19 C20 121.1(3) . . ?
C18 C19 C20 118.5(3) . . ?
F20 C20 C15 118.9(2) . . ?
F20 C20 C19 116.5(2) . . ?
C15 C20 C19 124.6(3) . . ?
C26 C21 C22 113.9(3) . . ?
C26 C21 Al1 123.7(2) . . ?
C22 C21 Al1 122.1(2) . . ?
F22 C22 C23 116.8(2) . . ?
F22 C22 C21 118.8(2) . . ?
C23 C22 C21 124.3(3) . . ?
F23 C23 C24 120.1(3) . . ?
F23 C23 C22 121.0(3) . . ?
C24 C23 C22 118.8(3) . . ?
F24 C24 C23 119.9(3) . . ?
F24 C24 C25 120.3(3) . . ?
C23 C24 C25 119.8(3) . . ?
F25 C25 C26 121.2(3) . . ?
F25 C25 C24 119.6(3) . . ?
C26 C25 C24 119.1(3) . . ?
F26 C26 C25 116.5(2) . . ?
F26 C26 C21 119.4(3) . . ?
C25 C26 C21 124.1(3) . . ?
C2 N1 Al1 118.98(18) . . ?
C2 N1 H1D 107.6 . . ?
Al1 N1 H1D 107.6 . . ?
C2 N1 H1E 107.6 . . ?
Al1 N1 H1E 107.6 . . ?
H1D N1 H1E 107.0 . . ?
N1 Al1 C9 110.70(11) . . ?
N1 Al1 C21 104.74(11) . . ?
C9 Al1 C21 113.72(11) . . ?
N1 Al1 C15 102.14(10) . . ?
C9 Al1 C15 108.42(11) . . ?
C21 Al1 C15 116.38(11) . . ?

loop_
_geom_bond_atom_site_label_1
_geom_bond_atom_site_label_2
_geom_bond_distance
_geom_bond_site_symmetry_2
_geom_bond_publ_flag
C1 C2 1.511(4) . ?
C1 H1A 0.9800 . ?
C1 H1B 0.9800 . ?
C1 H1C 0.9800 . ?
C2 N1 1.508(4) . ?
C2 C3 1.521(4) . ?
C2 H2 1.0000 . ?
C3 C4 1.374(4) . ?
C3 C8 1.385(4) . ?
C4 C5 1.368(5) . ?
C4 H4 0.9500 . ?
C5 C6 1.367(6) . ?
C5 H5 0.9500 . ?
C6 C7 1.381(6) . ?
C6 H6 0.9500 . ?
C7 C8 1.427(5) . ?
C7 H7 0.9500 . ?
C8 H8 0.9500 . ?
C9 C14 1.373(4) . ?
C9 C10 1.383(4) . ?
C9 Al1 1.990(3) . ?
C10 F10 1.358(3) . ?
C10 C11 1.369(4) . ?
C11 F11 1.343(3) . ?
C11 C12 1.379(4) . ?
C12 F12 1.339(3) . ?
C12 C13 1.366(4) . ?
C13 F13 1.346(3) . ?
C13 C14 1.382(4) . ?
C14 F14 1.367(3) . ?
C15 C20 1.379(4) . ?
C15 C16 1.384(4) . ?
C15 Al1 1.997(3) . ?
C16 F16 1.362(3) . ?
C16 C17 1.376(4) . ?
C17 F17 1.355(3) . ?
C17 C18 1.364(4) . ?
C18 F18 1.348(3) . ?
C18 C19 1.370(4) . ?
C19 F19 1.342(3) . ?
C19 C20 1.386(4) . ?
C20 F20 1.358(3) . ?
C21 C26 1.382(4) . ?
C21 C22 1.387(4) . ?
C21 Al1 1.993(3) . ?
C22 F22 1.356(3) . ?
C22 C23 1.376(4) . ?
C23 F23 1.345(3) . ?
C23 C24 1.370(4) . ?
C24 F24 1.352(3) . ?
C24 C25 1.376(4) . ?
C25 F25 1.345(3) . ?
C25 C26 1.373(4) . ?
C26 F26 1.356(3) . ?
N1 Al1 1.987(2) . ?
N1 H1D 0.9200 . ?
N1 H1E 0.9200 . ?

loop_
_geom_hbond_atom_site_label_D
_geom_hbond_atom_site_label_H
_geom_hbond_atom_site_label_A
_geom_hbond_distance_DH
_geom_hbond_distance_HA
_geom_hbond_distance_DA
_geom_hbond_angle_DHA
_geom_hbond_site_symmetry_A
N1 H1E F14 0.92 2.37 3.126(3) 139.4 .
N1 H1E F16 0.92 2.55 3.304(3) 139.8 1_655
N1 H1D F18 0.92 2.43 3.086(3) 128.5 2_557
N1 H1D F20 0.92 2.47 2.970(3) 114.5 .
